data_7026244
loop_
_publ_author_name
'Yang, Pei-Pei'
'Song, Xue-Yan'
'Liu, Rui-Na'
'Li, Li-Cun'
'Liao, Dai-Zheng'

_publ_section_title
;
 Syntheses, crystal structures and magnetic properties of a novel family
 of penta-manganese complexes derived from an assembly system containing
 polydentate hydroxy-rich Schiff-base ligands.
;
_journal_issue 27
_journal_name_full 'Dalton transactions (Cambridge, England : 2003)'
_journal_page_first 6285
_journal_page_last 6294
_journal_paper_doi 10.1039/c0dt00291g
_journal_volume 39
_journal_year 2010
_chemical_formula_sum 'C49 H52 Br8 Mn5 N4 O22'
_chemical_formula_weight 1962.93
_chemical_name_systematic
;
?
;
_space_group_IT_number 2
_symmetry_cell_setting triclinic
_symmetry_space_group_name_Hall '-P 1'
_symmetry_space_group_name_H-M 'P -1'
_atom_sites_solution_hydrogens geom
_atom_sites_solution_primary direct
_atom_sites_solution_secondary difmap
_audit_creation_method SHELXL-97
_cell_angle_alpha 92.48(3)
_cell_angle_beta 102.06(3)
_cell_angle_gamma 102.10(3)
_cell_formula_units_Z 2
_cell_length_a 12.737(3)
_cell_length_b 13.346(3)
_cell_length_c 20.561(4)
_cell_measurement_reflns_used 6025
_cell_measurement_temperature 293(2)
_cell_measurement_theta_max 27.864
_cell_measurement_theta_min 2.761
_cell_volume 3328.2(14)
_computing_cell_refinement 'Bruker XSCANS'
_computing_data_collection 'Bruker XSCANS'
_computing_data_reduction 'Bruker XSCANS'
_computing_molecular_graphics 'Bruker SHELXTL'
_computing_publication_material 'Bruker SHELXTL'
_computing_structure_refinement 'SHELXL-97 (Sheldrick, 1997)'
_computing_structure_solution 'SHELXS-97 (Sheldrick, 1990)'
_diffrn_ambient_temperature 293(2)
_diffrn_measured_fraction_theta_full 0.988
_diffrn_measured_fraction_theta_max 0.988
_diffrn_measurement_device_type SCX-MINI
_diffrn_measurement_method '\w scans'
_diffrn_radiation_monochromator graphite
_diffrn_radiation_source 'fine-focus sealed tube'
_diffrn_radiation_type MoK\a
_diffrn_radiation_wavelength 0.71073
_diffrn_reflns_av_R_equivalents 0.0550
_diffrn_reflns_av_sigmaI/netI 0.1006
_diffrn_reflns_limit_h_max 15
_diffrn_reflns_limit_h_min -15
_diffrn_reflns_limit_k_max 15
_diffrn_reflns_limit_k_min -15
_diffrn_reflns_limit_l_max 24
_diffrn_reflns_limit_l_min -24
_diffrn_reflns_number 19434
_diffrn_reflns_theta_full 25.02
_diffrn_reflns_theta_max 25.02
_diffrn_reflns_theta_min 3.05
_diffrn_standards_decay_% 0
_diffrn_standards_interval_count 0
_diffrn_standards_interval_time 0
_diffrn_standards_number 0
_exptl_absorpt_coefficient_mu 5.798
_exptl_absorpt_correction_T_max 0.4217
_exptl_absorpt_correction_T_min 0.3140
_exptl_absorpt_correction_type multi-scan
_exptl_absorpt_process_details SADABS
_exptl_crystal_colour black
_exptl_crystal_density_diffrn 1.959
_exptl_crystal_density_method 'not measured'
_exptl_crystal_description block
_exptl_crystal_F_000 1910
_exptl_crystal_size_max 0.26
_exptl_crystal_size_mid 0.20
_exptl_crystal_size_min 0.18
_refine_diff_density_max 0.901
_refine_diff_density_min -0.620
_refine_diff_density_rms 0.132
_refine_ls_extinction_method none
_refine_ls_goodness_of_fit_ref 1.040
_refine_ls_hydrogen_treatment constr
_refine_ls_matrix_type full
_refine_ls_number_parameters 825
_refine_ls_number_reflns 11589
_refine_ls_number_restraints 36
_refine_ls_restrained_S_all 1.040
_refine_ls_R_factor_all 0.1271
_refine_ls_R_factor_gt 0.0733
_refine_ls_shift/su_max 0.001
_refine_ls_shift/su_mean 0.000
_refine_ls_structure_factor_coef Fsqd
_refine_ls_weighting_details 'calc w=1/[\s^2^(Fo^2^)+(0.0540P)^2^+15.3755P] where P=(Fo^2^+2Fc^2^)/3'
_refine_ls_weighting_scheme calc
_refine_ls_wR_factor_gt 0.1410
_refine_ls_wR_factor_ref 0.1643
_reflns_number_gt 7179
_reflns_number_total 11589
_reflns_threshold_expression >2sigma(I)
_cod_data_source_file c0dt00291g.txt
_cod_data_source_block 3
_cod_depositor_comments
;
The following automatic conversions were performed:

'_symmetry_cell_setting' value 'Triclinic' changed to 'triclinic'
according to /home/saulius/struct/CIF-dictionaries/cif_core.dic
dictionary named 'cif_core.dic' version 2.4.2 from
2011-04-26.

'_exptl_absorpt_correction_type' value 'MULTI-SCAN'
changed to 'multi-scan' according to
/home/saulius/struct/CIF-dictionaries/cif_core.dic dictionary named
'cif_core.dic' version 2.4.2 from 2011-04-26.

Automatic conversion script
Id: cif_fix_values 1891 2012-01-12 08:04:46Z andrius 
;
_cod_original_cell_volume 3328.2(11)
_cod_original_sg_symbol_H-M P-1
_cod_database_code 7026244

loop_
_symmetry_equiv_pos_as_xyz
'x, y, z'
'-x, -y, -z'

loop_
_atom_site_label
_atom_site_type_symbol
_atom_site_fract_x
_atom_site_fract_y
_atom_site_fract_z
_atom_site_U_iso_or_equiv
_atom_site_adp_type
_atom_site_occupancy
_atom_site_symmetry_multiplicity
_atom_site_calc_flag
_atom_site_refinement_flags
_atom_site_disorder_assembly
_atom_site_disorder_group
Mn1 Mn 0.50557(11) 0.25249(11) 0.17620(7) 0.0328(4) Uani 1 1 d . . .
Mn2 Mn 0.57492(11) 0.31765(11) 0.34736(7) 0.0354(4) Uani 1 1 d . . .
Mn3 Mn 0.66728(11) 0.49449(11) 0.23498(7) 0.0310(3) Uani 1 1 d . . .
Mn4 Mn 0.83926(11) 0.62106(11) 0.13308(7) 0.0304(3) Uani 1 1 d . . .
Mn5 Mn 0.87320(12) 0.70755(11) 0.29941(7) 0.0342(4) Uani 1 1 d . . .
Br1 Br 0.15438(10) -0.12086(9) -0.09771(6) 0.0628(4) Uani 1 1 d . . .
Br2 Br 0.15720(10) 0.02687(10) 0.16116(6) 0.0630(4) Uani 1 1 d . . .
Br3 Br 0.60747(15) 0.05140(10) 0.64975(7) 0.0848(5) Uani 1 1 d . . .
Br4 Br 0.83653(11) 0.39242(12) 0.55002(7) 0.0835(5) Uani 1 1 d . . .
Br5 Br 0.93339(9) 0.68669(10) -0.20581(5) 0.0544(3) Uani 1 1 d . . .
Br6 Br 0.84951(9) 0.37463(8) -0.03686(5) 0.0478(3) Uani 1 1 d . . .
Br7 Br 1.00822(11) 1.06229(9) 0.28281(6) 0.0634(4) Uani 1 1 d . . .
Br8 Br 1.23635(10) 1.10617(10) 0.55020(6) 0.0688(4) Uani 1 1 d . . .
O1 O 0.3700(5) 0.1573(5) 0.1499(3) 0.0406(17) Uani 1 1 d . . .
O2 O 0.6453(5) 0.3379(4) 0.1960(3) 0.0322(15) Uani 1 1 d . . .
O3 O 0.7665(5) 0.5010(4) 0.1584(3) 0.0318(15) Uani 1 1 d . . .
O4 O 0.6420(5) 0.3399(5) 0.4388(3) 0.0448(18) Uani 1 1 d . . .
O5 O 0.4774(5) 0.2992(5) 0.2597(3) 0.0341(15) Uani 1 1 d . . .
O6 O 0.4651(5) 0.4437(5) 0.3461(3) 0.0427(17) Uani 1 1 d . . .
H6 H 0.4813 0.5047 0.3736 0.051 Uiso 1 1 calc R . .
O7 O 0.8515(5) 0.5519(5) 0.0550(3) 0.0375(16) Uani 1 1 d . . .
O8 O 0.8152(5) 0.7074(4) 0.2047(3) 0.0298(14) Uani 1 1 d . . .
O9 O 0.6585(6) 0.6652(5) 0.0957(3) 0.0512(19) Uani 1 1 d . . .
H9 H 0.5999 0.6301 0.0621 0.061 Uiso 1 1 calc R . .
O10 O 0.9242(5) 0.8500(5) 0.3157(3) 0.0409(17) Uani 1 1 d . . .
O11 O 0.8282(5) 0.5656(5) 0.2929(3) 0.0328(15) Uani 1 1 d . . .
O12 O 0.6835(5) 0.4174(5) 0.3277(3) 0.0344(15) Uani 1 1 d . . .
O13 O 0.5742(6) 0.1282(5) 0.2223(4) 0.053(2) Uani 1 1 d . . .
O14 O 0.6417(6) 0.1908(6) 0.3287(4) 0.0502(19) Uani 1 1 d . . .
O15 O 0.4252(5) 0.3695(6) 0.1297(3) 0.0467(18) Uani 1 1 d . . .
O16 O 0.5461(5) 0.5184(5) 0.1531(3) 0.0411(17) Uani 1 1 d . . .
O17 O 0.5889(5) 0.5850(5) 0.2901(3) 0.0460(18) Uani 1 1 d . . .
O18 O 0.7064(6) 0.7343(5) 0.3112(3) 0.0439(18) Uani 1 1 d . . .
O19 O 1.0009(5) 0.6264(5) 0.1839(3) 0.0449(18) Uani 1 1 d . A .
O20 O 1.0364(5) 0.7019(5) 0.2862(3) 0.0458(19) Uani 1 1 d . A .
N1 N 0.5413(6) 0.2253(6) 0.0883(4) 0.0356(19) Uani 1 1 d . . .
N2 N 0.4435(6) 0.2305(6) 0.3707(4) 0.0345(19) Uani 1 1 d . . .
N3 N 0.8712(6) 0.7535(6) 0.0934(4) 0.0362(19) Uani 1 1 d . . .
N4 N 0.9122(6) 0.6922(6) 0.3953(4) 0.039(2) Uani 1 1 d . . .
C1 C 0.3283(8) 0.0979(7) 0.0959(5) 0.037(2) Uani 1 1 d . . .
C2 C 0.2262(8) 0.0289(7) 0.0894(5) 0.041(3) Uani 1 1 d . . .
C3 C 0.1765(8) -0.0350(8) 0.0330(5) 0.048(3) Uani 1 1 d . . .
H3A H 0.1083 -0.0790 0.0302 0.058 Uiso 1 1 calc R . .
C4 C 0.2273(8) -0.0346(8) -0.0202(5) 0.041(3) Uani 1 1 d . . .
C5 C 0.3274(8) 0.0282(7) -0.0171(5) 0.041(3) Uani 1 1 d . . .
H5A H 0.3619 0.0262 -0.0526 0.049 Uiso 1 1 calc R . .
C6 C 0.3781(8) 0.0957(7) 0.0400(5) 0.038(2) Uani 1 1 d . . .
C7 C 0.4825(8) 0.1604(8) 0.0402(5) 0.043(3) Uani 1 1 d . . .
H7A H 0.5102 0.1550 0.0021 0.051 Uiso 1 1 calc R . .
C8 C 0.6428(7) 0.2951(7) 0.0833(4) 0.037(2) Uani 1 1 d . . .
H8A H 0.6273 0.3578 0.0653 0.045 Uiso 1 1 calc R . .
H8B H 0.6796 0.2632 0.0541 0.045 Uiso 1 1 calc R . .
C9 C 0.7141(7) 0.3187(8) 0.1526(5) 0.038(2) Uani 1 1 d . . .
H9A H 0.7442 0.2589 0.1657 0.046 Uiso 1 1 calc R . .
C10 C 0.8069(7) 0.4114(7) 0.1593(5) 0.036(2) Uani 1 1 d . . .
H10A H 0.8602 0.4131 0.2008 0.043 Uiso 1 1 calc R . .
H10B H 0.8437 0.4074 0.1228 0.043 Uiso 1 1 calc R . .
C11 C 0.6313(8) 0.2759(8) 0.4826(5) 0.040(3) Uani 1 1 d . . .
C12 C 0.7154(8) 0.2813(8) 0.5394(5) 0.046(3) Uani 1 1 d . . .
C13 C 0.7091(11) 0.2148(9) 0.5874(5) 0.055(3) Uani 1 1 d . . .
H13A H 0.7675 0.2210 0.6242 0.067 Uiso 1 1 calc R . .
C14 C 0.6168(11) 0.1393(8) 0.5814(5) 0.052(3) Uani 1 1 d . . .
C15 C 0.5290(9) 0.1297(8) 0.5292(5) 0.044(3) Uani 1 1 d . . .
H15A H 0.4653 0.0796 0.5272 0.053 Uiso 1 1 calc R . .
C16 C 0.5352(9) 0.1969(8) 0.4778(5) 0.044(3) Uani 1 1 d . . .
C17 C 0.4407(8) 0.1861(7) 0.4236(5) 0.038(2) Uani 1 1 d . . .
H17A H 0.3743 0.1446 0.4276 0.046 Uiso 1 1 calc R . .
C18 C 0.3450(8) 0.2186(8) 0.3142(5) 0.044(3) Uani 1 1 d . . .
H18A H 0.3287 0.1507 0.2906 0.052 Uiso 1 1 calc R . .
H18B H 0.2814 0.2265 0.3312 0.052 Uiso 1 1 calc R . .
C19 C 0.3701(7) 0.2982(8) 0.2689(5) 0.035(2) Uani 1 1 d . . .
H19A H 0.3173 0.2798 0.2258 0.042 Uiso 1 1 calc R . .
C20 C 0.3705(8) 0.4051(8) 0.2946(5) 0.049(3) Uani 1 1 d . . .
H20A H 0.3700 0.4495 0.2585 0.058 Uiso 1 1 calc R . .
H20B H 0.3049 0.4045 0.3116 0.058 Uiso 1 1 calc R . .
C21 C 0.8702(7) 0.5849(7) -0.0011(5) 0.032(2) Uani 1 1 d . . .
C22 C 0.8761(7) 0.5154(7) -0.0523(5) 0.034(2) Uani 1 1 d . . .
C23 C 0.8980(8) 0.5444(8) -0.1106(5) 0.041(3) Uani 1 1 d . . .
H23A H 0.9066 0.4966 -0.1423 0.050 Uiso 1 1 calc R . .
C24 C 0.9075(8) 0.6452(9) -0.1225(5) 0.045(3) Uani 1 1 d . . .
C25 C 0.8980(8) 0.7170(8) -0.0773(5) 0.041(3) Uani 1 1 d . . .
H25A H 0.9010 0.7845 -0.0877 0.049 Uiso 1 1 calc R . .
C26 C 0.8835(7) 0.6884(7) -0.0142(5) 0.034(2) Uani 1 1 d . . .
C27 C 0.8800(8) 0.7675(8) 0.0348(5) 0.039(2) Uani 1 1 d . . .
H27A H 0.8846 0.8339 0.0219 0.046 Uiso 1 1 calc R . .
C28 C 0.8622(8) 0.8389(7) 0.1380(5) 0.043(3) Uani 1 1 d . . .
H28A H 0.8372 0.8920 0.1122 0.051 Uiso 1 1 calc R . .
H28B H 0.9330 0.8689 0.1674 0.051 Uiso 1 1 calc R . .
C29 C 0.7804(8) 0.7941(7) 0.1774(5) 0.037(2) Uani 1 1 d . . .
H29A H 0.7813 0.8447 0.2137 0.045 Uiso 1 1 calc R . .
C30 C 0.6632(9) 0.7556(8) 0.1365(5) 0.050(3) Uani 1 1 d . . .
H30A H 0.6127 0.7403 0.1660 0.060 Uiso 1 1 calc R . .
H30B H 0.6418 0.8082 0.1088 0.060 Uiso 1 1 calc R . .
C31 C 0.9949(8) 0.9021(7) 0.3672(4) 0.034(2) Uani 1 1 d . . .
C32 C 1.0426(8) 1.0017(8) 0.3642(5) 0.041(3) Uani 1 1 d . . .
C33 C 1.1136(8) 1.0650(8) 0.4160(5) 0.045(3) Uani 1 1 d . . .
H33A H 1.1417 1.1339 0.4116 0.054 Uiso 1 1 calc R . .
C34 C 1.1416(8) 1.0214(9) 0.4755(5) 0.050(3) Uani 1 1 d . . .
C35 C 1.0974(8) 0.9222(8) 0.4828(5) 0.045(3) Uani 1 1 d . . .
H35A H 1.1165 0.8948 0.5233 0.055 Uiso 1 1 calc R . .
C36 C 1.0234(8) 0.8620(8) 0.4292(5) 0.042(3) Uani 1 1 d . . .
C37 C 0.9748(9) 0.7585(8) 0.4401(5) 0.046(3) Uani 1 1 d . . .
H37A H 0.9906 0.7389 0.4833 0.055 Uiso 1 1 calc R . .
C38 C 0.8633(9) 0.5893(8) 0.4086(5) 0.045(3) Uani 1 1 d . . .
H38A H 0.7882 0.5851 0.4130 0.054 Uiso 1 1 calc R . .
H38B H 0.9052 0.5710 0.4496 0.054 Uiso 1 1 calc R . .
C39 C 0.8651(8) 0.5189(7) 0.3509(5) 0.043(3) Uani 1 1 d . . .
H39A H 0.9411 0.5132 0.3530 0.052 Uiso 1 1 calc R . .
C40 C 0.7944(7) 0.4133(7) 0.3478(5) 0.037(2) Uani 1 1 d . . .
H40A H 0.8127 0.3673 0.3163 0.045 Uiso 1 1 calc R . .
H40B H 0.8075 0.3872 0.3914 0.045 Uiso 1 1 calc R . .
C41 C 0.6315(9) 0.1299(8) 0.2810(7) 0.050(3) Uani 1 1 d . . .
C42 C 0.6949(12) 0.0462(11) 0.2921(7) 0.089(5) Uani 1 1 d . . .
H42A H 0.7103 0.0355 0.3387 0.134 Uiso 1 1 calc R . .
H42B H 0.7630 0.0662 0.2779 0.134 Uiso 1 1 calc R . .
H42C H 0.6520 -0.0165 0.2668 0.134 Uiso 1 1 calc R . .
C43 C 0.4612(8) 0.4567(10) 0.1193(5) 0.048(3) Uani 1 1 d . . .
C44 C 0.4027(9) 0.5017(10) 0.0574(6) 0.081(4) Uani 1 1 d . . .
H44A H 0.3733 0.4484 0.0213 0.122 Uiso 1 1 calc R . .
H44B H 0.4546 0.5556 0.0441 0.122 Uiso 1 1 calc R . .
H44C H 0.3438 0.5290 0.0682 0.122 Uiso 1 1 calc R . .
C45 C 0.6172(9) 0.6795(8) 0.3094(5) 0.038(2) Uani 1 1 d . . .
C46 C 0.5308(9) 0.7259(9) 0.3297(7) 0.070(4) Uani 1 1 d . . .
H46A H 0.5206 0.7829 0.3041 0.105 Uiso 1 1 calc R . .
H46B H 0.5536 0.7495 0.3764 0.105 Uiso 1 1 calc R . .
H46C H 0.4628 0.6751 0.3219 0.105 Uiso 1 1 calc R . .
C47 C 1.0632(8) 0.6687(9) 0.2371(5) 0.050(3) Uani 1 1 d . . .
C48 C 1.182(2) 0.707(2) 0.2330(12) 0.062(6) Uani 0.50 1 d PU A 1
H48A H 1.1893 0.7706 0.2124 0.094 Uiso 0.50 1 calc PR A 1
H48B H 1.2035 0.6569 0.2069 0.094 Uiso 0.50 1 calc PR A 1
H48C H 1.2281 0.7183 0.2772 0.094 Uiso 0.50 1 calc PR A 1
C48' C 1.1823(19) 0.648(2) 0.2519(12) 0.059(6) Uani 0.50 1 d PU A 2
H48D H 1.1818 0.5848 0.2728 0.088 Uiso 0.50 1 calc PR A 2
H48E H 1.2320 0.7036 0.2811 0.088 Uiso 0.50 1 calc PR A 2
H48F H 1.2059 0.6422 0.2107 0.088 Uiso 0.50 1 calc PR A 2
C49 C 0.4362(14) 0.8834(13) 0.1504(10) 0.119(6) Uani 1 1 d . . .
H49A H 0.4153 0.9125 0.1879 0.179 Uiso 1 1 calc R . .
H49B H 0.4596 0.8212 0.1616 0.179 Uiso 1 1 calc R . .
H49C H 0.3744 0.8682 0.1129 0.179 Uiso 1 1 calc R . .
O21 O 0.5226(9) 0.9535(8) 0.1342(5) 0.088(3) Uani 1 1 d . . .
H21 H 0.5157 0.9495 0.0935 0.132 Uiso 1 1 calc R . .
O22 O 0.727(2) 0.6296(18) 0.5438(12) 0.046(6) Uani 0.30 1 d PU B 1
O22A O 0.8132(19) 0.6701(15) 0.5709(10) 0.068(6) Uani 0.40 1 d PU C 2
O22B O 0.633(2) 0.5795(19) 0.5105(12) 0.055(7) Uani 0.30 1 d PU D 3

loop_
_atom_site_aniso_label
_atom_site_aniso_U_11
_atom_site_aniso_U_22
_atom_site_aniso_U_33
_atom_site_aniso_U_23
_atom_site_aniso_U_13
_atom_site_aniso_U_12
Mn1 0.0324(8) 0.0338(8) 0.0293(8) -0.0019(7) 0.0073(6) 0.0012(7)
Mn2 0.0327(8) 0.0416(9) 0.0283(8) 0.0037(7) 0.0034(6) 0.0038(7)
Mn3 0.0291(8) 0.0324(8) 0.0291(8) 0.0004(6) 0.0020(6) 0.0069(6)
Mn4 0.0337(8) 0.0306(8) 0.0249(8) -0.0007(6) 0.0052(6) 0.0048(6)
Mn5 0.0379(8) 0.0350(9) 0.0248(8) -0.0023(6) 0.0032(6) 0.0025(7)
Br1 0.0589(7) 0.0557(8) 0.0611(8) -0.0249(6) -0.0025(6) 0.0069(6)
Br2 0.0521(7) 0.0702(9) 0.0611(8) -0.0047(6) 0.0247(6) -0.0086(6)
Br3 0.1547(15) 0.0570(8) 0.0512(8) 0.0233(7) 0.0229(9) 0.0386(9)
Br4 0.0633(9) 0.0960(11) 0.0644(9) 0.0187(8) -0.0241(7) -0.0053(8)
Br5 0.0563(7) 0.0785(9) 0.0311(6) 0.0114(6) 0.0120(5) 0.0175(6)
Br6 0.0540(7) 0.0418(6) 0.0473(7) -0.0040(5) 0.0131(5) 0.0094(5)
Br7 0.0832(9) 0.0515(7) 0.0485(7) 0.0079(6) 0.0147(6) -0.0007(7)
Br8 0.0591(8) 0.0687(9) 0.0572(8) -0.0212(7) -0.0063(6) -0.0084(7)
O1 0.039(4) 0.042(4) 0.035(4) -0.002(3) 0.013(3) -0.008(3)
O2 0.030(3) 0.029(4) 0.039(4) -0.004(3) 0.009(3) 0.009(3)
O3 0.034(4) 0.026(3) 0.036(4) 0.002(3) 0.007(3) 0.008(3)
O4 0.048(4) 0.048(4) 0.030(4) 0.008(3) -0.002(3) 0.002(4)
O5 0.030(4) 0.045(4) 0.026(3) 0.000(3) 0.004(3) 0.007(3)
O6 0.044(4) 0.036(4) 0.046(4) -0.009(3) 0.008(3) 0.009(3)
O7 0.052(4) 0.034(4) 0.024(4) 0.000(3) 0.011(3) 0.003(3)
O8 0.036(4) 0.029(3) 0.024(3) 0.000(3) 0.003(3) 0.011(3)
O9 0.053(4) 0.051(5) 0.038(4) -0.001(4) -0.006(3) 0.003(4)
O10 0.049(4) 0.037(4) 0.031(4) 0.000(3) 0.005(3) 0.002(3)
O11 0.032(3) 0.036(4) 0.027(4) -0.001(3) 0.006(3) 0.003(3)
O12 0.025(3) 0.040(4) 0.033(4) 0.008(3) -0.001(3) 0.003(3)
O13 0.064(5) 0.036(4) 0.058(5) 0.008(4) 0.011(4) 0.011(4)
O14 0.059(5) 0.046(5) 0.049(5) 0.002(4) 0.011(4) 0.021(4)
O15 0.038(4) 0.045(5) 0.049(5) 0.012(4) -0.001(3) 0.003(4)
O16 0.033(4) 0.046(4) 0.037(4) 0.004(3) -0.007(3) 0.008(3)
O17 0.044(4) 0.041(4) 0.053(5) -0.006(4) 0.007(3) 0.014(3)
O18 0.042(4) 0.038(4) 0.055(5) 0.001(4) 0.019(4) 0.009(4)
O19 0.034(4) 0.059(5) 0.036(4) -0.011(4) -0.002(3) 0.009(3)
O20 0.034(4) 0.067(5) 0.034(4) -0.012(4) 0.007(3) 0.009(4)
N1 0.030(4) 0.042(5) 0.036(5) 0.005(4) 0.010(4) 0.007(4)
N2 0.030(4) 0.030(4) 0.040(5) 0.001(4) 0.005(4) 0.003(4)
N3 0.043(5) 0.039(5) 0.027(5) 0.006(4) 0.009(4) 0.010(4)
N4 0.046(5) 0.044(5) 0.024(4) -0.004(4) 0.004(4) 0.005(4)
C1 0.038(6) 0.031(6) 0.038(6) -0.001(5) 0.006(5) 0.002(5)
C2 0.040(6) 0.035(6) 0.048(6) 0.007(5) 0.019(5) -0.002(5)
C3 0.035(6) 0.040(6) 0.059(7) -0.004(6) 0.003(5) -0.006(5)
C4 0.030(6) 0.042(6) 0.046(7) -0.005(5) -0.005(5) 0.010(5)
C5 0.042(6) 0.039(6) 0.044(6) 0.007(5) 0.012(5) 0.012(5)
C6 0.039(6) 0.037(6) 0.031(5) -0.005(5) -0.001(4) 0.004(5)
C7 0.039(6) 0.047(6) 0.040(6) -0.001(5) 0.012(5) 0.002(5)
C8 0.037(6) 0.040(6) 0.034(6) 0.006(5) 0.013(5) 0.004(5)
C9 0.034(6) 0.043(6) 0.040(6) -0.002(5) 0.016(5) 0.007(5)
C10 0.030(5) 0.034(6) 0.041(6) -0.004(5) 0.005(4) 0.004(5)
C11 0.051(7) 0.040(6) 0.029(6) 0.001(5) 0.007(5) 0.013(5)
C12 0.046(6) 0.051(7) 0.040(6) -0.002(5) 0.003(5) 0.015(5)
C13 0.092(10) 0.050(7) 0.029(6) 0.014(5) 0.008(6) 0.030(7)
C14 0.084(9) 0.034(6) 0.044(7) 0.005(5) 0.013(7) 0.025(6)
C15 0.071(8) 0.031(6) 0.037(6) -0.001(5) 0.023(6) 0.016(5)
C16 0.054(7) 0.041(6) 0.035(6) -0.005(5) 0.004(5) 0.012(5)
C17 0.040(6) 0.030(6) 0.038(6) 0.002(5) 0.009(5) -0.006(5)
C18 0.033(6) 0.048(7) 0.043(6) -0.007(5) 0.005(5) 0.001(5)
C19 0.022(5) 0.052(7) 0.029(5) 0.003(5) 0.005(4) 0.004(5)
C20 0.044(6) 0.056(7) 0.048(7) -0.009(6) 0.007(5) 0.021(6)
C21 0.020(5) 0.036(6) 0.032(6) 0.003(5) -0.001(4) -0.002(4)
C22 0.031(5) 0.031(5) 0.036(6) 0.003(5) 0.001(4) 0.004(4)
C23 0.037(6) 0.055(7) 0.029(6) 0.002(5) 0.005(5) 0.006(5)
C24 0.044(6) 0.063(8) 0.030(6) 0.010(6) 0.010(5) 0.009(6)
C25 0.040(6) 0.051(7) 0.034(6) 0.009(5) 0.012(5) 0.010(5)
C26 0.031(5) 0.039(6) 0.029(5) 0.002(5) 0.001(4) 0.010(5)
C27 0.043(6) 0.034(6) 0.039(6) 0.009(5) 0.012(5) 0.006(5)
C28 0.057(7) 0.034(6) 0.035(6) -0.001(5) 0.004(5) 0.013(5)
C29 0.044(6) 0.041(6) 0.031(6) -0.001(5) 0.009(5) 0.019(5)
C30 0.055(7) 0.048(7) 0.053(7) 0.024(6) 0.010(6) 0.021(6)
C31 0.038(6) 0.036(6) 0.027(5) 0.000(5) 0.011(4) 0.005(5)
C32 0.051(7) 0.043(6) 0.034(6) 0.006(5) 0.017(5) 0.011(5)
C33 0.046(6) 0.043(6) 0.040(6) -0.008(5) 0.009(5) -0.002(5)
C34 0.033(6) 0.059(8) 0.047(7) -0.022(6) -0.001(5) 0.002(6)
C35 0.057(7) 0.043(7) 0.026(5) -0.013(5) -0.008(5) 0.007(6)
C36 0.039(6) 0.044(7) 0.039(6) -0.003(5) 0.012(5) 0.000(5)
C37 0.071(8) 0.040(6) 0.020(5) 0.002(5) 0.000(5) 0.009(6)
C38 0.051(7) 0.047(7) 0.028(6) 0.009(5) 0.002(5) -0.003(5)
C39 0.043(6) 0.040(6) 0.040(6) 0.008(5) -0.007(5) 0.010(5)
C40 0.043(6) 0.032(6) 0.034(6) 0.006(5) 0.003(5) 0.008(5)
C41 0.034(6) 0.038(7) 0.087(10) 0.018(7) 0.032(7) 0.006(5)
C42 0.119(12) 0.086(10) 0.077(10) 0.010(8) 0.001(9) 0.074(9)
C43 0.028(6) 0.076(9) 0.041(7) 0.004(6) 0.008(5) 0.018(6)
C44 0.045(7) 0.089(10) 0.088(10) 0.038(8) -0.026(7) 0.000(7)
C45 0.045(7) 0.041(7) 0.030(6) -0.002(5) 0.011(5) 0.013(5)
C46 0.051(7) 0.047(7) 0.111(11) -0.012(7) 0.020(7) 0.008(6)
C47 0.024(6) 0.070(8) 0.050(7) -0.012(6) 0.004(5) 0.003(5)
C48 0.056(9) 0.069(10) 0.056(9) -0.005(8) 0.006(7) 0.008(8)
C48' 0.051(9) 0.064(10) 0.060(9) -0.013(8) 0.012(7) 0.015(8)
C49 0.111(14) 0.107(14) 0.161(18) 0.025(13) 0.046(13) 0.054(12)
O21 0.121(8) 0.089(7) 0.075(7) 0.009(6) 0.040(6) 0.047(7)
O22 0.061(10) 0.043(9) 0.047(9) 0.000(8) 0.025(8) 0.029(8)
O22A 0.089(10) 0.056(9) 0.061(9) -0.005(7) 0.030(8) 0.011(8)
O22B 0.060(10) 0.062(10) 0.057(10) -0.004(8) 0.035(8) 0.023(8)

loop_
_atom_type_symbol
_atom_type_description
_atom_type_scat_dispersion_real
_atom_type_scat_dispersion_imag
_atom_type_scat_source
C C 0.0033 0.0016 'International Tables Vol C Tables 4.2.6.8 and 6.1.1.4'
H H 0.0000 0.0000 'International Tables Vol C Tables 4.2.6.8 and 6.1.1.4'
N N 0.0061 0.0033 'International Tables Vol C Tables 4.2.6.8 and 6.1.1.4'
O O 0.0106 0.0060 'International Tables Vol C Tables 4.2.6.8 and 6.1.1.4'
Mn Mn 0.3368 0.7283 'International Tables Vol C Tables 4.2.6.8 and 6.1.1.4'
Br Br -0.2901 2.4595 'International Tables Vol C Tables 4.2.6.8 and 6.1.1.4'

loop_
_geom_angle_atom_site_label_1
_geom_angle_atom_site_label_2
_geom_angle_atom_site_label_3
_geom_angle
O2 Mn1 O1 173.7(3)
O2 Mn1 O5 91.2(3)
O1 Mn1 O5 94.5(3)
O2 Mn1 N1 83.6(3)
O1 Mn1 N1 91.0(3)
O5 Mn1 N1 171.9(3)
O2 Mn1 O15 94.3(3)
O1 Mn1 O15 88.4(3)
O5 Mn1 O15 87.9(3)
N1 Mn1 O15 86.3(3)
O2 Mn1 O13 89.8(3)
O1 Mn1 O13 87.6(3)
O5 Mn1 O13 91.4(3)
N1 Mn1 O13 94.8(3)
O15 Mn1 O13 175.8(3)
O12 Mn2 O4 91.4(3)
O12 Mn2 O5 96.2(3)
O4 Mn2 O5 167.4(3)
O12 Mn2 N2 169.5(3)
O4 Mn2 N2 88.4(3)
O5 Mn2 N2 82.3(3)
O12 Mn2 O14 97.4(3)
O4 Mn2 O14 95.4(3)
O5 Mn2 O14 93.6(3)
N2 Mn2 O14 93.1(3)
O12 Mn2 O6 88.2(3)
O4 Mn2 O6 96.9(3)
O5 Mn2 O6 73.3(2)
N2 Mn2 O6 81.4(3)
O14 Mn2 O6 166.4(3)
O16 Mn3 O11 141.3(3)
O16 Mn3 O17 82.9(3)
O11 Mn3 O17 92.7(2)
O16 Mn3 O2 90.5(2)
O11 Mn3 O2 115.9(2)
O17 Mn3 O2 139.0(2)
O16 Mn3 O12 141.0(2)
O11 Mn3 O12 74.9(2)
O17 Mn3 O12 80.9(3)
O2 Mn3 O12 79.3(2)
O16 Mn3 O3 82.2(2)
O11 Mn3 O3 78.7(2)
O17 Mn3 O3 143.1(3)
O2 Mn3 O3 74.6(2)
O12 Mn3 O3 129.3(2)
O3 Mn4 O7 90.8(3)
O3 Mn4 O8 94.5(3)
O7 Mn4 O8 170.7(3)
O3 Mn4 N3 162.4(3)
O7 Mn4 N3 89.8(3)
O8 Mn4 N3 82.9(3)
O3 Mn4 O19 100.9(3)
O7 Mn4 O19 94.7(3)
O8 Mn4 O19 91.8(2)
N3 Mn4 O19 96.6(3)
O3 Mn4 O9 87.9(3)
O7 Mn4 O9 100.9(3)
O8 Mn4 O9 71.7(2)
N3 Mn4 O9 74.8(3)
O19 Mn4 O9 162.0(2)
O11 Mn5 O10 173.9(3)
O11 Mn5 O8 90.3(3)
O10 Mn5 O8 95.8(3)
O11 Mn5 N4 83.3(3)
O10 Mn5 N4 90.6(3)
O8 Mn5 N4 171.5(3)
O11 Mn5 O20 92.8(3)
O10 Mn5 O20 87.0(3)
O8 Mn5 O20 93.0(2)
N4 Mn5 O20 92.9(3)
O11 Mn5 O18 94.0(3)
O10 Mn5 O18 86.4(3)
O8 Mn5 O18 85.4(2)
N4 Mn5 O18 89.5(3)
O20 Mn5 O18 173.0(3)
C1 O1 Mn1 130.3(6)
C9 O2 Mn1 114.5(5)
C9 O2 Mn3 116.8(5)
Mn1 O2 Mn3 119.6(3)
C10 O3 Mn4 122.3(5)
C10 O3 Mn3 107.1(5)
Mn4 O3 Mn3 123.7(3)
C11 O4 Mn2 126.8(6)
C19 O5 Mn1 122.9(5)
C19 O5 Mn2 107.4(5)
Mn1 O5 Mn2 127.6(3)
C20 O6 Mn2 105.0(5)
C20 O6 H6 127.5
Mn2 O6 H6 127.5
C21 O7 Mn4 131.6(6)
C29 O8 Mn5 121.3(5)
C29 O8 Mn4 108.6(5)
Mn5 O8 Mn4 127.1(3)
C30 O9 Mn4 105.4(5)
C30 O9 H9 127.3
Mn4 O9 H9 127.3
C31 O10 Mn5 128.3(6)
C39 O11 Mn5 115.3(5)
C39 O11 Mn3 116.0(5)
Mn5 O11 Mn3 118.7(3)
C40 O12 Mn2 120.7(6)
C40 O12 Mn3 106.7(5)
Mn2 O12 Mn3 124.4(3)
C41 O13 Mn1 128.0(7)
C41 O14 Mn2 135.5(8)
C43 O15 Mn1 132.0(7)
C43 O16 Mn3 130.2(7)
C45 O17 Mn3 129.1(7)
C45 O18 Mn5 135.0(6)
C47 O19 Mn4 136.7(7)
C47 O20 Mn5 128.8(6)
C7 N1 C8 122.8(8)
C7 N1 Mn1 126.5(7)
C8 N1 Mn1 110.6(6)
C17 N2 C18 122.9(8)
C17 N2 Mn2 126.8(7)
C18 N2 Mn2 110.2(6)
C27 N3 C28 120.2(8)
C27 N3 Mn4 127.9(7)
C28 N3 Mn4 110.9(6)
C37 N4 C38 123.0(8)
C37 N4 Mn5 126.9(7)
C38 N4 Mn5 110.1(6)
O1 C1 C2 119.4(8)
O1 C1 C6 124.8(8)
C2 C1 C6 115.8(8)
C3 C2 C1 122.4(9)
C3 C2 Br2 119.7(7)
C1 C2 Br2 118.0(7)
C2 C3 C4 120.0(9)
C2 C3 H3A 120.0
C4 C3 H3A 120.0
C5 C4 C3 121.1(9)
C5 C4 Br1 120.2(8)
C3 C4 Br1 118.7(7)
C4 C5 C6 119.4(9)
C4 C5 H5A 120.3
C6 C5 H5A 120.3
C5 C6 C7 117.0(9)
C5 C6 C1 121.3(9)
C7 C6 C1 121.7(8)
N1 C7 C6 125.6(9)
N1 C7 H7A 117.2
C6 C7 H7A 117.2
N1 C8 C9 107.0(7)
N1 C8 H8A 110.3
C9 C8 H8A 110.3
N1 C8 H8B 110.3
C9 C8 H8B 110.3
H8A C8 H8B 108.6
O2 C9 C10 108.4(7)
O2 C9 C8 107.1(7)
C10 C9 C8 113.3(8)
O2 C9 H9A 109.3
C10 C9 H9A 109.3
C8 C9 H9A 109.3
O3 C10 C9 110.1(7)
O3 C10 H10A 109.6
C9 C10 H10A 109.6
O3 C10 H10B 109.6
C9 C10 H10B 109.6
H10A C10 H10B 108.2
O4 C11 C12 120.7(10)
O4 C11 C16 123.2(9)
C12 C11 C16 116.1(10)
C13 C12 C11 123.4(11)
C13 C12 Br4 120.2(9)
C11 C12 Br4 116.3(8)
C14 C13 C12 119.5(11)
C14 C13 H13A 120.3
C12 C13 H13A 120.3
C15 C14 C13 121.7(11)
C15 C14 Br3 119.3(9)
C13 C14 Br3 118.9(9)
C14 C15 C16 119.5(10)
C14 C15 H15A 120.2
C16 C15 H15A 120.2
C15 C16 C11 119.8(10)
C15 C16 C17 118.5(10)
C11 C16 C17 121.6(10)
N2 C17 C16 123.0(9)
N2 C17 H17A 118.5
C16 C17 H17A 118.5
C19 C18 N2 108.1(8)
C19 C18 H18A 110.1
N2 C18 H18A 110.1
C19 C18 H18B 110.1
N2 C18 H18B 110.1
H18A C18 H18B 108.4
O5 C19 C18 107.0(8)
O5 C19 C20 107.0(7)
C18 C19 C20 114.8(8)
O5 C19 H19A 109.3
C18 C19 H19A 109.3
C20 C19 H19A 109.3
O6 C20 C19 110.2(8)
O6 C20 H20A 109.6
C19 C20 H20A 109.6
O6 C20 H20B 109.6
C19 C20 H20B 109.6
H20A C20 H20B 108.1
O7 C21 C22 119.9(9)
O7 C21 C26 123.4(8)
C22 C21 C26 116.7(9)
C23 C22 C21 123.0(9)
C23 C22 Br6 120.1(8)
C21 C22 Br6 116.9(7)
C22 C23 C24 118.7(10)
C22 C23 H23A 120.7
C24 C23 H23A 120.7
C25 C24 C23 122.4(10)
C25 C24 Br5 118.3(9)
C23 C24 Br5 119.3(8)
C24 C25 C26 119.0(10)
C24 C25 H25A 120.5
C26 C25 H25A 120.5
C21 C26 C25 119.9(9)
C21 C26 C27 121.9(9)
C25 C26 C27 118.2(9)
N3 C27 C26 125.0(9)
N3 C27 H27A 117.5
C26 C27 H27A 117.5
N3 C28 C29 106.4(8)
N3 C28 H28A 110.4
C29 C28 H28A 110.4
N3 C28 H28B 110.4
C29 C28 H28B 110.4
H28A C28 H28B 108.6
O8 C29 C28 106.1(7)
O8 C29 C30 107.0(8)
C28 C29 C30 114.6(8)
O8 C29 H29A 109.7
C28 C29 H29A 109.7
C30 C29 H29A 109.7
O9 C30 C29 108.7(8)
O9 C30 H30A 109.9
C29 C30 H30A 109.9
O9 C30 H30B 109.9
C29 C30 H30B 109.9
H30A C30 H30B 108.3
O10 C31 C32 120.3(9)
O10 C31 C36 123.7(9)
C32 C31 C36 115.9(9)
C31 C32 C33 125.3(10)
C31 C32 Br7 118.7(7)
C33 C32 Br7 115.9(8)
C32 C33 C34 116.7(10)
C32 C33 H33A 121.6
C34 C33 H33A 121.6
C35 C34 C33 121.8(9)
C35 C34 Br8 119.2(9)
C33 C34 Br8 118.9(8)
C34 C35 C36 119.2(10)
C34 C35 H35A 120.4
C36 C35 H35A 120.4
C35 C36 C31 121.0(10)
C35 C36 C37 117.3(10)
C31 C36 C37 121.7(9)
N4 C37 C36 124.7(9)
N4 C37 H37A 117.7
C36 C37 H37A 117.7
N4 C38 C39 106.8(8)
N4 C38 H38A 110.4
C39 C38 H38A 110.4
N4 C38 H38B 110.4
C39 C38 H38B 110.4
H38A C38 H38B 108.6
O11 C39 C38 106.4(8)
O11 C39 C40 109.5(8)
C38 C39 C40 114.2(9)
O11 C39 H39A 108.9
C38 C39 H39A 108.9
C40 C39 H39A 108.9
O12 C40 C39 109.3(8)
O12 C40 H40A 109.8
C39 C40 H40A 109.8
O12 C40 H40B 109.8
C39 C40 H40B 109.8
H40A C40 H40B 108.3
O14 C41 O13 127.8(11)
O14 C41 C42 116.6(12)
O13 C41 C42 115.6(11)
C41 C42 H42A 109.5
C41 C42 H42B 109.5
H42A C42 H42B 109.5
C41 C42 H42C 109.5
H42A C42 H42C 109.5
H42B C42 H42C 109.5
O15 C43 O16 127.1(11)
O15 C43 C44 119.3(10)
O16 C43 C44 113.5(11)
C43 C44 H44A 109.5
C43 C44 H44B 109.5
H44A C44 H44B 109.5
C43 C44 H44C 109.5
H44A C44 H44C 109.5
H44B C44 H44C 109.5
O18 C45 O17 125.3(9)
O18 C45 C46 118.7(9)
O17 C45 C46 116.0(10)
C45 C46 H46A 109.5
C45 C46 H46B 109.5
H46A C46 H46B 109.5
C45 C46 H46C 109.5
H46A C46 H46C 109.5
H46B C46 H46C 109.5
O20 C47 O19 127.0(9)
O20 C47 C48 116.3(12)
O19 C47 C48 114.5(12)
O20 C47 C48' 114.2(12)
O19 C47 C48' 116.0(12)
C48 C47 C48' 33.8(12)
C47 C48 H48A 109.5
C47 C48 H48B 109.5
H48A C48 H48B 109.5
C47 C48 H48C 109.5
H48A C48 H48C 109.5
H48B C48 H48C 109.5
C47 C48' H48D 109.5
C47 C48' H48E 109.5
H48D C48' H48E 109.5
C47 C48' H48F 109.5
H48D C48' H48F 109.5
H48E C48' H48F 109.5
O21 C49 H49A 109.5
O21 C49 H49B 109.5
H49A C49 H49B 109.5
O21 C49 H49C 109.5
H49A C49 H49C 109.5
H49B C49 H49C 109.5
C49 O21 H21 109.5

loop_
_geom_bond_atom_site_label_1
_geom_bond_atom_site_label_2
_geom_bond_distance
Mn1 O2 1.854(6)
Mn1 O1 1.876(6)
Mn1 O5 1.929(6)
Mn1 N1 1.991(7)
Mn1 O15 2.189(7)
Mn1 O13 2.194(8)
Mn2 O12 1.833(6)
Mn2 O4 1.878(6)
Mn2 O5 1.937(6)
Mn2 N2 1.989(8)
Mn2 O14 2.102(7)
Mn2 O6 2.400(7)
Mn3 O16 2.118(6)
Mn3 O11 2.141(6)
Mn3 O17 2.144(7)
Mn3 O2 2.145(6)
Mn3 O12 2.198(6)
Mn3 O3 2.209(6)
Mn4 O3 1.830(6)
Mn4 O7 1.868(6)
Mn4 O8 1.944(6)
Mn4 N3 1.979(8)
Mn4 O19 2.090(6)
Mn4 O9 2.471(7)
Mn5 O11 1.851(6)
Mn5 O10 1.867(6)
Mn5 O8 1.933(6)
Mn5 N4 1.960(8)
Mn5 O20 2.169(6)
Mn5 O18 2.286(7)
Br1 C4 1.872(9)
Br2 C2 1.867(9)
Br3 C14 1.876(11)
Br4 C12 1.871(11)
Br5 C24 1.895(10)
Br6 C22 1.890(9)
Br7 C32 1.900(10)
Br8 C34 1.897(10)
O1 C1 1.282(10)
O2 C9 1.426(10)
O3 C10 1.397(10)
O4 C11 1.276(11)
O5 C19 1.416(10)
O6 C20 1.413(11)
O6 H6 0.9300
O7 C21 1.303(10)
O8 C29 1.420(11)
O9 C30 1.424(12)
O9 H9 0.9300
O10 C31 1.300(10)
O11 C39 1.409(11)
O12 C40 1.400(10)
O13 C41 1.269(13)
O14 C41 1.214(13)
O15 C43 1.204(13)
O16 C43 1.263(12)
O17 C45 1.258(11)
O18 C45 1.208(11)
O19 C47 1.242(11)
O20 C47 1.225(11)
N1 C7 1.278(11)
N1 C8 1.452(11)
N2 C17 1.263(11)
N2 C18 1.497(12)
N3 C27 1.251(11)
N3 C28 1.470(11)
N4 C37 1.263(11)
N4 C38 1.447(12)
C1 C2 1.405(12)
C1 C6 1.426(13)
C2 C3 1.362(13)
C3 C4 1.381(14)
C3 H3A 0.9300
C4 C5 1.359(13)
C5 C6 1.397(12)
C5 H5A 0.9300
C6 C7 1.424(13)
C7 H7A 0.9300
C8 C9 1.502(12)
C8 H8A 0.9700
C8 H8B 0.9700
C9 C10 1.501(12)
C9 H9A 0.9800
C10 H10A 0.9700
C10 H10B 0.9700
C11 C12 1.397(13)
C11 C16 1.421(14)
C12 C13 1.360(14)
C13 C14 1.358(15)
C13 H13A 0.9300
C14 C15 1.358(14)
C15 C16 1.420(14)
C15 H15A 0.9300
C16 C17 1.437(13)
C17 H17A 0.9300
C18 C19 1.472(13)
C18 H18A 0.9700
C18 H18B 0.9700
C19 C20 1.499(13)
C19 H19A 0.9800
C20 H20A 0.9700
C20 H20B 0.9700
C21 C22 1.398(12)
C21 C26 1.401(13)
C22 C23 1.342(13)
C23 C24 1.362(14)
C23 H23A 0.9300
C24 C25 1.347(13)
C25 C26 1.406(13)
C25 H25A 0.9300
C26 C27 1.442(12)
C27 H27A 0.9300
C28 C29 1.495(13)
C28 H28A 0.9700
C28 H28B 0.9700
C29 C30 1.522(13)
C29 H29A 0.9800
C30 H30A 0.9700
C30 H30B 0.9700
C31 C32 1.350(13)
C31 C36 1.412(13)
C32 C33 1.364(13)
C33 C34 1.388(15)
C33 H33A 0.9300
C34 C35 1.354(14)
C35 C36 1.386(12)
C35 H35A 0.9300
C36 C37 1.438(13)
C37 H37A 0.9300
C38 C39 1.488(13)
C38 H38A 0.9700
C38 H38B 0.9700
C39 C40 1.495(13)
C39 H39A 0.9800
C40 H40A 0.9700
C40 H40B 0.9700
C41 C42 1.509(15)
C42 H42A 0.9600
C42 H42B 0.9600
C42 H42C 0.9600
C43 C44 1.547(15)
C44 H44A 0.9600
C44 H44B 0.9600
C44 H44C 0.9600
C45 C46 1.491(14)
C46 H46A 0.9600
C46 H46B 0.9600
C46 H46C 0.9600
C47 C48 1.51(3)
C47 C48' 1.57(2)
C48 H48A 0.9600
C48 H48B 0.9600
C48 H48C 0.9600
C48' H48D 0.9600
C48' H48E 0.9600
C48' H48F 0.9600
C49 O21 1.395(17)
C49 H49A 0.9600
C49 H49B 0.9600
C49 H49C 0.9600
O21 H21 0.8200

loop_
_geom_torsion_atom_site_label_1
_geom_torsion_atom_site_label_2
_geom_torsion_atom_site_label_3
_geom_torsion_atom_site_label_4
_geom_torsion
O2 Mn1 O1 C1 -26(3)
O5 Mn1 O1 C1 177.2(9)
N1 Mn1 O1 C1 3.2(9)
O15 Mn1 O1 C1 89.5(9)
O13 Mn1 O1 C1 -91.5(9)
O1 Mn1 O2 C9 12(3)
O5 Mn1 O2 C9 168.7(6)
N1 Mn1 O2 C9 -17.5(6)
O15 Mn1 O2 C9 -103.3(6)
O13 Mn1 O2 C9 77.3(6)
O1 Mn1 O2 Mn3 158(3)
O5 Mn1 O2 Mn3 -45.5(4)
N1 Mn1 O2 Mn3 128.3(4)
O15 Mn1 O2 Mn3 42.5(4)
O13 Mn1 O2 Mn3 -136.9(4)
O16 Mn3 O2 C9 91.0(6)
O11 Mn3 O2 C9 -59.7(6)
O17 Mn3 O2 C9 170.7(6)
O12 Mn3 O2 C9 -126.9(6)
O3 Mn3 O2 C9 9.2(6)
O16 Mn3 O2 Mn1 -54.1(4)
O11 Mn3 O2 Mn1 155.3(3)
O17 Mn3 O2 Mn1 25.6(6)
O12 Mn3 O2 Mn1 88.0(4)
O3 Mn3 O2 Mn1 -135.9(4)
O7 Mn4 O3 C10 50.5(6)
O8 Mn4 O3 C10 -137.2(6)
N3 Mn4 O3 C10 142.2(9)
O19 Mn4 O3 C10 -44.5(7)
O9 Mn4 O3 C10 151.3(6)
O7 Mn4 O3 Mn3 -162.4(4)
O8 Mn4 O3 Mn3 10.0(4)
N3 Mn4 O3 Mn3 -70.7(10)
O19 Mn4 O3 Mn3 102.7(4)
O9 Mn4 O3 Mn3 -61.5(3)
O16 Mn3 O3 C10 -126.0(5)
O11 Mn3 O3 C10 87.9(5)
O17 Mn3 O3 C10 167.1(5)
O2 Mn3 O3 C10 -33.3(5)
O12 Mn3 O3 C10 28.4(6)
O16 Mn3 O3 Mn4 82.7(4)
O11 Mn3 O3 Mn4 -63.4(4)
O17 Mn3 O3 Mn4 15.8(6)
O2 Mn3 O3 Mn4 175.4(4)
O12 Mn3 O3 Mn4 -122.9(4)
O12 Mn2 O4 C11 -156.0(8)
O5 Mn2 O4 C11 77.0(16)
N2 Mn2 O4 C11 34.5(8)
O14 Mn2 O4 C11 -58.5(8)
O6 Mn2 O4 C11 115.6(8)
O2 Mn1 O5 C19 153.5(7)
O1 Mn1 O5 C19 -29.0(7)
N1 Mn1 O5 C19 104(2)
O15 Mn1 O5 C19 59.2(7)
O13 Mn1 O5 C19 -116.7(7)
O2 Mn1 O5 Mn2 -44.9(4)
O1 Mn1 O5 Mn2 132.6(4)
N1 Mn1 O5 Mn2 -95(2)
O15 Mn1 O5 Mn2 -139.2(4)
O13 Mn1 O5 Mn2 44.9(4)
O12 Mn2 O5 C19 -133.6(6)
O4 Mn2 O5 C19 -7.1(16)
N2 Mn2 O5 C19 35.9(6)
O14 Mn2 O5 C19 128.6(6)
O6 Mn2 O5 C19 -47.4(5)
O12 Mn2 O5 Mn1 62.5(4)
O4 Mn2 O5 Mn1 -171.0(11)
N2 Mn2 O5 Mn1 -128.0(5)
O14 Mn2 O5 Mn1 -35.4(4)
O6 Mn2 O5 Mn1 148.7(5)
O12 Mn2 O6 C20 118.8(6)
O4 Mn2 O6 C20 -150.1(6)
O5 Mn2 O6 C20 21.8(6)
N2 Mn2 O6 C20 -62.7(6)
O14 Mn2 O6 C20 4.2(14)
O3 Mn4 O7 C21 160.5(8)
O8 Mn4 O7 C21 36(2)
N3 Mn4 O7 C21 -1.9(8)
O19 Mn4 O7 C21 -98.5(8)
O9 Mn4 O7 C21 72.5(8)
O11 Mn5 O8 C29 153.5(6)
O10 Mn5 O8 C29 -26.4(6)
N4 Mn5 O8 C29 112(2)
O20 Mn5 O8 C29 -113.7(6)
O18 Mn5 O8 C29 59.5(6)
O11 Mn5 O8 Mn4 -48.5(4)
O10 Mn5 O8 Mn4 131.6(4)
N4 Mn5 O8 Mn4 -90(2)
O20 Mn5 O8 Mn4 44.3(4)
O18 Mn5 O8 Mn4 -142.5(4)
O3 Mn4 O8 C29 -134.4(5)
O7 Mn4 O8 C29 -10.0(19)
N3 Mn4 O8 C29 28.1(5)
O19 Mn4 O8 C29 124.5(6)
O9 Mn4 O8 C29 -48.1(5)
O3 Mn4 O8 Mn5 65.3(4)
O7 Mn4 O8 Mn5 -170.2(14)
N3 Mn4 O8 Mn5 -132.2(4)
O19 Mn4 O8 Mn5 -35.8(4)
O9 Mn4 O8 Mn5 151.6(4)
O3 Mn4 O9 C30 116.9(6)
O7 Mn4 O9 C30 -152.7(6)
O8 Mn4 O9 C30 21.5(6)
N3 Mn4 O9 C30 -66.0(6)
O19 Mn4 O9 C30 -3.1(12)
O11 Mn5 O10 C31 18(3)
O8 Mn5 O10 C31 -162.8(7)
N4 Mn5 O10 C31 22.8(8)
O20 Mn5 O10 C31 -70.1(8)
O18 Mn5 O10 C31 112.2(8)
O10 Mn5 O11 C39 -9(3)
O8 Mn5 O11 C39 171.6(6)
N4 Mn5 O11 C39 -14.0(6)
O20 Mn5 O11 C39 78.5(6)
O18 Mn5 O11 C39 -103.0(6)
O10 Mn5 O11 Mn3 135(3)
O8 Mn5 O11 Mn3 -44.2(3)
N4 Mn5 O11 Mn3 130.2(4)
O20 Mn5 O11 Mn3 -137.3(3)
O18 Mn5 O11 Mn3 41.2(3)
O16 Mn3 O11 C39 171.0(6)
O17 Mn3 O11 C39 89.0(6)
O2 Mn3 O11 C39 -60.6(6)
O12 Mn3 O11 C39 9.2(6)
O3 Mn3 O11 C39 -127.1(6)
O16 Mn3 O11 Mn5 27.0(5)
O17 Mn3 O11 Mn5 -54.9(4)
O2 Mn3 O11 Mn5 155.4(3)
O12 Mn3 O11 Mn5 -134.8(4)
O3 Mn3 O11 Mn5 88.9(3)
O4 Mn2 O12 C40 55.1(6)
O5 Mn2 O12 C40 -135.0(6)
N2 Mn2 O12 C40 143.9(15)
O14 Mn2 O12 C40 -40.5(6)
O6 Mn2 O12 C40 152.0(6)
O4 Mn2 O12 Mn3 -160.5(4)
O5 Mn2 O12 Mn3 9.4(4)
N2 Mn2 O12 Mn3 -71.7(17)
O14 Mn2 O12 Mn3 103.9(4)
O6 Mn2 O12 Mn3 -63.7(4)
O16 Mn3 O12 C40 164.5(5)
O11 Mn3 O12 C40 -33.6(5)
O17 Mn3 O12 C40 -128.8(5)
O2 Mn3 O12 C40 87.2(5)
O3 Mn3 O12 C40 27.5(6)
O16 Mn3 O12 Mn2 16.0(6)
O11 Mn3 O12 Mn2 178.0(4)
O17 Mn3 O12 Mn2 82.7(4)
O2 Mn3 O12 Mn2 -61.3(4)
O3 Mn3 O12 Mn2 -120.9(4)
O2 Mn1 O13 C41 55.2(8)
O1 Mn1 O13 C41 -130.5(8)
O5 Mn1 O13 C41 -36.0(8)
N1 Mn1 O13 C41 138.7(8)
O15 Mn1 O13 C41 -116(4)
O12 Mn2 O14 C41 -92.8(10)
O4 Mn2 O14 C41 175.2(10)
O5 Mn2 O14 C41 4.0(10)
N2 Mn2 O14 C41 86.4(10)
O6 Mn2 O14 C41 20.8(18)
O2 Mn1 O15 C43 2.1(10)
O1 Mn1 O15 C43 -172.2(10)
O5 Mn1 O15 C43 93.2(10)
N1 Mn1 O15 C43 -81.1(10)
O13 Mn1 O15 C43 173(3)
O11 Mn3 O16 C43 166.8(7)
O17 Mn3 O16 C43 -107.8(8)
O2 Mn3 O16 C43 31.6(8)
O12 Mn3 O16 C43 -41.8(10)
O3 Mn3 O16 C43 106.0(8)
O16 Mn3 O17 C45 -98.5(8)
O11 Mn3 O17 C45 42.8(8)
O2 Mn3 O17 C45 178.9(7)
O12 Mn3 O17 C45 117.1(8)
O3 Mn3 O17 C45 -31.8(10)
O11 Mn5 O18 C45 -4.8(9)
O10 Mn5 O18 C45 -178.6(9)
O8 Mn5 O18 C45 85.2(9)
N4 Mn5 O18 C45 -88.0(9)
O20 Mn5 O18 C45 162.3(18)
O3 Mn4 O19 C47 -97.2(11)
O7 Mn4 O19 C47 171.1(11)
O8 Mn4 O19 C47 -2.3(11)
N3 Mn4 O19 C47 80.8(11)
O9 Mn4 O19 C47 21.0(16)
O11 Mn5 O20 C47 65.5(10)
O10 Mn5 O20 C47 -120.6(10)
O8 Mn5 O20 C47 -25.0(10)
N4 Mn5 O20 C47 148.9(10)
O18 Mn5 O20 C47 -102(2)
O2 Mn1 N1 C7 174.8(9)
O1 Mn1 N1 C7 -2.1(9)
O5 Mn1 N1 C7 -134.9(19)
O15 Mn1 N1 C7 -90.4(9)
O13 Mn1 N1 C7 85.6(9)
O2 Mn1 N1 C8 -9.0(6)
O1 Mn1 N1 C8 174.1(6)
O5 Mn1 N1 C8 41(2)
O15 Mn1 N1 C8 85.8(6)
O13 Mn1 N1 C8 -98.2(6)
O12 Mn2 N2 C17 -111.0(17)
O4 Mn2 N2 C17 -21.9(8)
O5 Mn2 N2 C17 166.6(8)
O14 Mn2 N2 C17 73.4(8)
O6 Mn2 N2 C17 -119.2(8)
O12 Mn2 N2 C18 72.1(18)
O4 Mn2 N2 C18 161.2(6)
O5 Mn2 N2 C18 -10.3(6)
O14 Mn2 N2 C18 -103.5(6)
O6 Mn2 N2 C18 63.9(6)
O3 Mn4 N3 C27 -84.6(13)
O7 Mn4 N3 C27 7.2(9)
O8 Mn4 N3 C27 -167.1(9)
O19 Mn4 N3 C27 101.9(9)
O9 Mn4 N3 C27 -94.1(9)
O3 Mn4 N3 C28 83.7(11)
O7 Mn4 N3 C28 175.5(6)
O8 Mn4 N3 C28 1.3(6)
O19 Mn4 N3 C28 -89.8(6)
O9 Mn4 N3 C28 74.2(6)
O11 Mn5 N4 C37 163.6(9)
O10 Mn5 N4 C37 -15.9(9)
O8 Mn5 N4 C37 -154.9(17)
O20 Mn5 N4 C37 71.1(9)
O18 Mn5 N4 C37 -102.3(9)
O11 Mn5 N4 C38 -13.2(6)
O10 Mn5 N4 C38 167.4(7)
O8 Mn5 N4 C38 28(2)
O20 Mn5 N4 C38 -105.6(7)
O18 Mn5 N4 C38 81.0(7)
Mn1 O1 C1 C2 176.8(7)
Mn1 O1 C1 C6 -3.2(15)
O1 C1 C2 C3 178.8(10)
C6 C1 C2 C3 -1.1(15)
O1 C1 C2 Br2 -0.6(13)
C6 C1 C2 Br2 179.4(7)
C1 C2 C3 C4 1.0(17)
Br2 C2 C3 C4 -179.5(8)
C2 C3 C4 C5 0.7(17)
C2 C3 C4 Br1 -178.3(8)
C3 C4 C5 C6 -2.1(16)
Br1 C4 C5 C6 176.9(8)
C4 C5 C6 C7 -179.4(9)
C4 C5 C6 C1 1.9(15)
O1 C1 C6 C5 179.7(10)
C2 C1 C6 C5 -0.3(15)
O1 C1 C6 C7 1.0(16)
C2 C1 C6 C7 -179.0(10)
C8 N1 C7 C6 -174.7(9)
Mn1 N1 C7 C6 1.1(16)
C5 C6 C7 N1 -178.8(10)
C1 C6 C7 N1 0.0(17)
C7 N1 C8 C9 -152.4(9)
Mn1 N1 C8 C9 31.2(9)
Mn1 O2 C9 C10 161.7(6)
Mn3 O2 C9 C10 14.9(9)
Mn1 O2 C9 C8 39.1(9)
Mn3 O2 C9 C8 -107.7(7)
N1 C8 C9 O2 -44.2(10)
N1 C8 C9 C10 -163.7(8)
Mn4 O3 C10 C9 -155.6(6)
Mn3 O3 C10 C9 52.6(8)
O2 C9 C10 O3 -45.1(10)
C8 C9 C10 O3 73.6(10)
Mn2 O4 C11 C12 152.2(7)
Mn2 O4 C11 C16 -28.4(14)
O4 C11 C12 C13 -179.4(10)
C16 C11 C12 C13 1.2(15)
O4 C11 C12 Br4 4.9(13)
C16 C11 C12 Br4 -174.5(7)
C11 C12 C13 C14 -0.6(16)
Br4 C12 C13 C14 174.9(8)
C12 C13 C14 C15 -1.6(16)
C12 C13 C14 Br3 -177.7(8)
C13 C14 C15 C16 3.2(15)
Br3 C14 C15 C16 179.3(7)
C14 C15 C16 C11 -2.5(14)
C14 C15 C16 C17 -179.2(9)
O4 C11 C16 C15 -179.0(9)
C12 C11 C16 C15 0.4(14)
O4 C11 C16 C17 -2.5(15)
C12 C11 C16 C17 177.0(9)
C18 N2 C17 C16 179.6(8)
Mn2 N2 C17 C16 3.1(14)
C15 C16 C17 N2 -168.6(9)
C11 C16 C17 N2 14.9(15)
C17 N2 C18 C19 166.8(9)
Mn2 N2 C18 C19 -16.1(9)
Mn1 O5 C19 C18 110.6(7)
Mn2 O5 C19 C18 -54.3(8)
Mn1 O5 C19 C20 -125.9(7)
Mn2 O5 C19 C20 69.2(8)
N2 C18 C19 O5 45.1(9)
N2 C18 C19 C20 -73.4(10)
Mn2 O6 C20 C19 7.4(9)
O5 C19 C20 O6 -45.8(10)
C18 C19 C20 O6 72.8(11)
Mn4 O7 C21 C22 179.6(6)
Mn4 O7 C21 C26 -1.5(13)
O7 C21 C22 C23 -178.2(9)
C26 C21 C22 C23 2.9(14)
O7 C21 C22 Br6 2.6(11)
C26 C21 C22 Br6 -176.3(6)
C21 C22 C23 C24 -4.7(15)
Br6 C22 C23 C24 174.4(7)
C22 C23 C24 C25 1.5(16)
C22 C23 C24 Br5 -177.8(7)
C23 C24 C25 C26 3.4(15)
Br5 C24 C25 C26 -177.3(7)
O7 C21 C26 C25 -176.8(8)
C22 C21 C26 C25 2.1(13)
O7 C21 C26 C27 1.6(14)
C22 C21 C26 C27 -179.5(8)
C24 C25 C26 C21 -5.1(14)
C24 C25 C26 C27 176.4(9)
C28 N3 C27 C26 -176.5(9)
Mn4 N3 C27 C26 -9.2(15)
C21 C26 C27 N3 4.0(15)
C25 C26 C27 N3 -177.5(9)
C27 N3 C28 C29 140.9(9)
Mn4 N3 C28 C29 -28.4(9)
Mn5 O8 C29 C28 110.6(7)
Mn4 O8 C29 C28 -51.0(7)
Mn5 O8 C29 C30 -126.7(7)
Mn4 O8 C29 C30 71.7(8)
N3 C28 C29 O8 51.2(9)
N3 C28 C29 C30 -66.6(10)
Mn4 O9 C30 C29 8.1(9)
O8 C29 C30 O9 -46.6(10)
C28 C29 C30 O9 70.7(11)
Mn5 O10 C31 C32 164.0(7)
Mn5 O10 C31 C36 -18.7(13)
O10 C31 C32 C33 176.7(9)
C36 C31 C32 C33 -0.8(15)
O10 C31 C32 Br7 -2.1(13)
C36 C31 C32 Br7 -179.6(7)
C31 C32 C33 C34 2.6(16)
Br7 C32 C33 C34 -178.6(7)
C32 C33 C34 C35 -2.7(16)
C32 C33 C34 Br8 -178.1(7)
C33 C34 C35 C36 1.0(16)
Br8 C34 C35 C36 176.4(8)
C34 C35 C36 C31 0.9(16)
C34 C35 C36 C37 -177.3(10)
O10 C31 C36 C35 -178.4(9)
C32 C31 C36 C35 -1.0(14)
O10 C31 C36 C37 -0.3(15)
C32 C31 C36 C37 177.1(9)
C38 N4 C37 C36 -178.8(10)
Mn5 N4 C37 C36 4.8(16)
C35 C36 C37 N4 -174.8(10)
C31 C36 C37 N4 7.0(17)
C37 N4 C38 C39 -141.6(10)
Mn5 N4 C38 C39 35.3(9)
Mn5 O11 C39 C38 36.8(9)
Mn3 O11 C39 C38 -108.4(7)
Mn5 O11 C39 C40 160.7(6)
Mn3 O11 C39 C40 15.6(10)
N4 C38 C39 O11 -45.3(10)
N4 C38 C39 C40 -166.2(8)
Mn2 O12 C40 C39 -157.3(6)
Mn3 O12 C40 C39 52.8(8)
O11 C39 C40 O12 -46.0(10)
C38 C39 C40 O12 73.2(10)
Mn2 O14 C41 O13 2.8(17)
Mn2 O14 C41 C42 -177.6(8)
Mn1 O13 C41 O14 17.2(15)
Mn1 O13 C41 C42 -162.4(8)
Mn1 O15 C43 O16 -29.5(17)
Mn1 O15 C43 C44 148.4(8)
Mn3 O16 C43 O15 5.8(16)
Mn3 O16 C43 C44 -172.3(7)
Mn5 O18 C45 O17 -10.7(16)
Mn5 O18 C45 C46 170.9(8)
Mn3 O17 C45 O18 -14.8(15)
Mn3 O17 C45 C46 163.6(8)
Mn5 O20 C47 O19 -3.1(19)
Mn5 O20 C47 C48 159.3(13)
Mn5 O20 C47 C48' -163.3(12)
Mn4 O19 C47 O20 21(2)
Mn4 O19 C47 C48 -141.6(13)
Mn4 O19 C47 C48' -179.0(13)
